data_4070418
loop_
_publ_author_name
'Coe, Benjamin J.'
'Docherty, Rebecca J.'
'Foxon, Simon P.'
'Harper, Elizabeth C.'
'Helliwell, Madeleine'
'Raftery, James'
'Clays, Koen'
'Franz, Edith'
'Brunschwig, Bruce S.'

_publ_section_title
;
 Syntheses and Properties of Salts of Chromophores with Ferrocenyl
 Electron Donor Groups and Quaternary Nitrogen Acceptors
;
_journal_issue 24
_journal_name_full Organometallics
_journal_page_first 6880
_journal_paper_doi 10.1021/om9007955
_journal_volume 28
_journal_year 2009
_chemical_formula_sum 'C29 H24 F6 Fe N P'
_chemical_formula_weight 587.31
_space_group_IT_number 14
_symmetry_cell_setting monoclinic
_symmetry_space_group_name_Hall '-P 2ybc'
_symmetry_space_group_name_H-M 'P 1 21/c 1'
_atom_sites_solution_hydrogens geom
_atom_sites_solution_primary direct
_atom_sites_solution_secondary difmap
_audit_creation_method SHELXL-97
_cell_angle_alpha 90.00
_cell_angle_beta 90.164(2)
_cell_angle_gamma 90.00
_cell_formula_units_Z 8
_cell_length_a 21.9197(17)
_cell_length_b 10.1163(8)
_cell_length_c 22.2724(17)
_cell_measurement_reflns_used 2801
_cell_measurement_temperature 100(2)
_cell_measurement_theta_max 23.32
_cell_measurement_theta_min 2.22
_cell_volume 4938.8(7)
_computing_cell_refinement 'Bruker SMART'
_computing_data_collection 'Bruker SMART'
_computing_data_reduction 'Bruker SAINT'
_computing_molecular_graphics 'Bruker SHELXTL'
_computing_publication_material 'Bruker SHELXTL'
_computing_structure_refinement 'SHELXL-97 (Sheldrick, 1997)'
_computing_structure_solution 'SHELXS-97 (Sheldrick, 1990)'
_diffrn_ambient_temperature 100(2)
_diffrn_measured_fraction_theta_full 0.994
_diffrn_measured_fraction_theta_max 0.994
_diffrn_measurement_device_type 'CCD area detector'
_diffrn_measurement_method 'phi and omega scans'
_diffrn_radiation_monochromator graphite
_diffrn_radiation_source 'fine-focus sealed tube'
_diffrn_radiation_type MoK\a
_diffrn_radiation_wavelength 0.71073
_diffrn_reflns_av_R_equivalents 0.0554
_diffrn_reflns_av_sigmaI/netI 0.0745
_diffrn_reflns_limit_h_max 25
_diffrn_reflns_limit_h_min -27
_diffrn_reflns_limit_k_max 12
_diffrn_reflns_limit_k_min -8
_diffrn_reflns_limit_l_max 27
_diffrn_reflns_limit_l_min -26
_diffrn_reflns_number 25466
_diffrn_reflns_theta_full 26.37
_diffrn_reflns_theta_max 26.37
_diffrn_reflns_theta_min 1.86
_exptl_absorpt_coefficient_mu 0.741
_exptl_absorpt_correction_T_max 1.000
_exptl_absorpt_correction_T_min 0.641
_exptl_absorpt_correction_type multi-scan
_exptl_absorpt_process_details SADABS
_exptl_crystal_colour red
_exptl_crystal_density_diffrn 1.580
_exptl_crystal_density_method 'not measured'
_exptl_crystal_description plate
_exptl_crystal_F_000 2400
_exptl_crystal_size_max 0.50
_exptl_crystal_size_mid 0.40
_exptl_crystal_size_min 0.05
_refine_diff_density_max 1.064
_refine_diff_density_min -0.468
_refine_diff_density_rms 0.081
_refine_ls_extinction_method none
_refine_ls_goodness_of_fit_ref 1.024
_refine_ls_hydrogen_treatment constr
_refine_ls_matrix_type full
_refine_ls_number_parameters 685
_refine_ls_number_reflns 10042
_refine_ls_number_restraints 0
_refine_ls_restrained_S_all 1.024
_refine_ls_R_factor_all 0.0787
_refine_ls_R_factor_gt 0.0498
_refine_ls_shift/su_max 0.002
_refine_ls_shift/su_mean 0.000
_refine_ls_structure_factor_coef Fsqd
_refine_ls_weighting_details 'calc w=1/[\s^2^(Fo^2^)+(0.0348P)^2^+3.0627P] where P=(Fo^2^+2Fc^2^)/3'
_refine_ls_weighting_scheme calc
_refine_ls_wR_factor_gt 0.0959
_refine_ls_wR_factor_ref 0.1060
_reflns_number_gt 7223
_reflns_number_total 10042
_reflns_threshold_expression >2sigma(I)
_cod_data_source_file om9007955_si_001.cif
_cod_data_source_block '[2]PF6(b)'
_cod_depositor_comments
;
The following automatic conversions were performed:

'_symmetry_cell_setting' value 'Monoclinic' changed to 'monoclinic'
according to /home/saulius/struct/CIF-dictionaries/cif_core.dic
dictionary named 'cif_core.dic' version 2.4.2 from 2011-04-26.

Automatic conversion script
Id: cif_fix_values 1715 2011-07-08 13:25:40Z adriana 
;
_cod_original_sg_symbol_H-M P2(1)/c
_cod_database_code 4070418

loop_
_symmetry_equiv_pos_as_xyz
'x, y, z'
'-x, y+1/2, -z+1/2'
'-x, -y, -z'
'x, -y-1/2, z-1/2'

loop_
_atom_site_label
_atom_site_type_symbol
_atom_site_fract_x
_atom_site_fract_y
_atom_site_fract_z
_atom_site_U_iso_or_equiv
_atom_site_adp_type
_atom_site_occupancy
_atom_site_symmetry_multiplicity
_atom_site_calc_flag
_atom_site_refinement_flags
Fe1 Fe 0.529393(19) 0.06336(4) 0.167322(19) 0.01340(11) Uani 1 1 d .
N1 N 1.00252(11) 0.3979(3) 0.39411(11) 0.0182(6) Uani 1 1 d .
C1 C 0.59437(13) 0.1916(3) 0.13656(13) 0.0152(7) Uani 1 1 d .
C2 C 0.58080(14) 0.0937(3) 0.09188(13) 0.0169(7) Uani 1 1 d .
H2 H 0.6100 0.0309 0.0747 0.020 Uiso 1 1 calc R
C3 C 0.51760(14) 0.1011(3) 0.07778(13) 0.0189(7) Uani 1 1 d .
H3 H 0.4957 0.0450 0.0490 0.023 Uiso 1 1 calc R
C4 C 0.49150(14) 0.2031(3) 0.11371(13) 0.0168(7) Uani 1 1 d .
H4 H 0.4485 0.2296 0.1136 0.020 Uiso 1 1 calc R
C5 C 0.53828(13) 0.2586(3) 0.15023(13) 0.0143(7) Uani 1 1 d .
H5 H 0.5332 0.3304 0.1794 0.017 Uiso 1 1 calc R
C6 C 0.65444(13) 0.2158(3) 0.16478(13) 0.0139(7) Uani 1 1 d .
C7 C 0.65878(13) 0.2775(3) 0.22080(13) 0.0166(7) Uani 1 1 d .
H7 H 0.6233 0.3029 0.2406 0.020 Uiso 1 1 calc R
C8 C 0.71445(13) 0.3015(3) 0.24721(13) 0.0166(7) Uani 1 1 d .
H8 H 0.7161 0.3434 0.2843 0.020 Uiso 1 1 calc R
C9 C 0.76915(14) 0.2633(3) 0.21878(13) 0.0151(7) Uani 1 1 d .
C10 C 0.76462(13) 0.2003(3) 0.16320(13) 0.0154(7) Uani 1 1 d .
H10 H 0.8000 0.1738 0.1436 0.018 Uiso 1 1 calc R
C11 C 0.70848(14) 0.1766(3) 0.13686(13) 0.0160(7) Uani 1 1 d .
H11 H 0.7067 0.1339 0.0999 0.019 Uiso 1 1 calc R
C12 C 0.82874(13) 0.2837(3) 0.24692(13) 0.0162(7) Uani 1 1 d .
H12 H 0.8615 0.2365 0.2314 0.019 Uiso 1 1 calc R
C13 C 0.84002(14) 0.3648(3) 0.29311(13) 0.0180(7) Uani 1 1 d .
H13 H 0.8080 0.4180 0.3060 0.022 Uiso 1 1 calc R
C14 C 0.89741(14) 0.3772(3) 0.32488(13) 0.0172(7) Uani 1 1 d .
C15 C 0.90701(15) 0.4834(3) 0.36402(14) 0.0221(8) Uani 1 1 d .
H15 H 0.8775 0.5492 0.3669 0.026 Uiso 1 1 calc R
C16 C 0.95885(14) 0.4925(3) 0.39810(14) 0.0229(8) Uani 1 1 d .
H16 H 0.9642 0.5637 0.4240 0.027 Uiso 1 1 calc R
C17 C 0.99597(14) 0.2961(3) 0.35481(14) 0.0192(7) Uani 1 1 d .
H17 H 1.0269 0.2338 0.3513 0.023 Uiso 1 1 calc R
C18 C 0.94486(13) 0.2838(3) 0.32045(13) 0.0175(7) Uani 1 1 d .
H18 H 0.9412 0.2133 0.2939 0.021 Uiso 1 1 calc R
C19 C 1.05662(14) 0.4040(4) 0.43192(14) 0.0207(8) Uani 1 1 d .
C20 C 1.08694(15) 0.5235(4) 0.43913(15) 0.0244(8) Uani 1 1 d .
H20 H 1.0725 0.6002 0.4210 0.029 Uiso 1 1 calc R
C21 C 1.13962(15) 0.5254(4) 0.47430(15) 0.0278(9) Uani 1 1 d .
H21 H 1.1608 0.6041 0.4800 0.033 Uiso 1 1 calc R
C22 C 1.16050(15) 0.4104(4) 0.50073(15) 0.0281(9) Uani 1 1 d .
H22 H 1.1962 0.4122 0.5234 0.034 Uiso 1 1 calc R
C23 C 1.12923(15) 0.2925(4) 0.49405(15) 0.0284(8) Uani 1 1 d .
H23 H 1.1434 0.2162 0.5127 0.034 Uiso 1 1 calc R
C24 C 1.07637(14) 0.2887(4) 0.45922(14) 0.0222(8) Uani 1 1 d .
H24 H 1.0548 0.2103 0.4544 0.027 Uiso 1 1 calc R
C25 C 0.50713(14) 0.0509(3) 0.25599(13) 0.0165(7) Uani 1 1 d .
H25 H 0.5030 0.1248 0.2841 0.020 Uiso 1 1 calc R
C26 C 0.56137(14) -0.0222(3) 0.24399(13) 0.0164(7) Uani 1 1 d .
H26 H 0.6014 -0.0064 0.2622 0.020 Uiso 1 1 calc R
C27 C 0.54786(15) -0.1199(3) 0.20061(14) 0.0205(7) Uani 1 1 d .
H27 H 0.5768 -0.1837 0.1838 0.025 Uiso 1 1 calc R
C28 C 0.48539(15) -0.1092(3) 0.18568(14) 0.0217(8) Uani 1 1 d .
H28 H 0.4634 -0.1642 0.1566 0.026 Uiso 1 1 calc R
C29 C 0.46027(14) -0.0039(3) 0.21959(14) 0.0199(7) Uani 1 1 d .
H29 H 0.4178 0.0262 0.2180 0.024 Uiso 1 1 calc R
Fe2 Fe 0.216356(19) 0.29611(4) 0.257808(19) 0.01344(11) Uani 1 1 d .
N2 N 0.70021(11) 0.0567(3) 0.47672(11) 0.0148(6) Uani 1 1 d .
C30 C 0.23239(14) 0.2246(3) 0.34264(13) 0.0150(7) Uani 1 1 d .
C31 C 0.19752(13) 0.3436(3) 0.34480(13) 0.0165(7) Uani 1 1 d .
H31 H 0.2096 0.4254 0.3652 0.020 Uiso 1 1 calc R
C32 C 0.14295(13) 0.3242(3) 0.31181(13) 0.0179(7) Uani 1 1 d .
H32 H 0.1107 0.3899 0.3057 0.021 Uiso 1 1 calc R
C33 C 0.14287(14) 0.1929(3) 0.28915(14) 0.0196(7) Uani 1 1 d .
H33 H 0.1107 0.1524 0.2646 0.024 Uiso 1 1 calc R
C34 C 0.19798(13) 0.1313(3) 0.30771(13) 0.0168(7) Uani 1 1 d .
H34 H 0.2106 0.0409 0.2980 0.020 Uiso 1 1 calc R
C35 C 0.29275(13) 0.2021(3) 0.36972(13) 0.0138(6) Uani 1 1 d .
C36 C 0.33165(13) 0.1049(3) 0.34660(13) 0.0150(7) Uani 1 1 d .
H36 H 0.3189 0.0541 0.3141 0.018 Uiso 1 1 calc R
C37 C 0.38834(13) 0.0835(3) 0.37127(13) 0.0154(7) Uani 1 1 d .
H37 H 0.4131 0.0175 0.3555 0.018 Uiso 1 1 calc R
C38 C 0.40969(13) 0.1593(3) 0.41993(13) 0.0136(7) Uani 1 1 d .
C39 C 0.36995(13) 0.2526(3) 0.44391(13) 0.0157(7) Uani 1 1 d .
H39 H 0.3823 0.3014 0.4772 0.019 Uiso 1 1 calc R
C40 C 0.31292(14) 0.2748(3) 0.41978(13) 0.0155(7) Uani 1 1 d .
H40 H 0.2876 0.3383 0.4367 0.019 Uiso 1 1 calc R
C41 C 0.47132(14) 0.1455(3) 0.44381(13) 0.0158(7) Uani 1 1 d .
H41 H 0.4808 0.1951 0.4777 0.019 Uiso 1 1 calc R
C42 C 0.51563(13) 0.0689(3) 0.42192(13) 0.0164(7) Uani 1 1 d .
H42 H 0.5056 0.0153 0.3894 0.020 Uiso 1 1 calc R
C43 C 0.57780(14) 0.0610(3) 0.44379(13) 0.0158(7) Uani 1 1 d .
C44 C 0.62159(14) -0.0090(3) 0.41054(13) 0.0178(7) Uani 1 1 d .
H44 H 0.6095 -0.0555 0.3765 0.021 Uiso 1 1 calc R
C45 C 0.68143(14) -0.0101(3) 0.42722(13) 0.0170(7) Uani 1 1 d .
H45 H 0.7096 -0.0570 0.4045 0.020 Uiso 1 1 calc R
C46 C 0.65860(13) 0.1198(3) 0.51126(13) 0.0157(7) Uani 1 1 d .
H46 H 0.6716 0.1619 0.5462 0.019 Uiso 1 1 calc R
C47 C 0.59858(13) 0.1234(3) 0.49643(13) 0.0151(7) Uani 1 1 d .
H47 H 0.5711 0.1673 0.5211 0.018 Uiso 1 1 calc R
C48 C 0.76497(13) 0.0677(3) 0.48974(13) 0.0154(7) Uani 1 1 d .
C49 C 0.80387(14) 0.1008(3) 0.44360(14) 0.0215(8) Uani 1 1 d .
H49 H 0.7888 0.1168 0.4052 0.026 Uiso 1 1 calc R
C50 C 0.86581(15) 0.1100(4) 0.45550(15) 0.0271(8) Uani 1 1 d .
H50 H 0.8928 0.1310 0.4248 0.033 Uiso 1 1 calc R
C51 C 0.88777(14) 0.0879(3) 0.51331(15) 0.0238(8) Uani 1 1 d .
H51 H 0.9294 0.0942 0.5212 0.029 Uiso 1 1 calc R
C52 C 0.84767(14) 0.0564(4) 0.55919(15) 0.0244(8) Uani 1 1 d .
H52 H 0.8624 0.0424 0.5979 0.029 Uiso 1 1 calc R
C53 C 0.78579(14) 0.0458(3) 0.54751(14) 0.0200(7) Uani 1 1 d .
H53 H 0.7587 0.0244 0.5780 0.024 Uiso 1 1 calc R
C54 C 0.21408(14) 0.4485(3) 0.19801(13) 0.0172(7) Uani 1 1 d .
H54 H 0.1866 0.5249 0.1993 0.021 Uiso 1 1 calc R
C55 C 0.20269(14) 0.3263(3) 0.16815(14) 0.0196(7) Uani 1 1 d .
H55 H 0.1658 0.3036 0.1455 0.024 Uiso 1 1 calc R
C56 C 0.25415(14) 0.2432(3) 0.17701(13) 0.0197(7) Uani 1 1 d .
H56 H 0.2589 0.1529 0.1618 0.024 Uiso 1 1 calc R
C57 C 0.29714(14) 0.3135(3) 0.21242(13) 0.0179(7) Uani 1 1 d .
H57 H 0.3368 0.2801 0.2260 0.021 Uiso 1 1 calc R
C58 C 0.27252(14) 0.4396(3) 0.22545(13) 0.0178(7) Uani 1 1 d .
H58 H 0.2924 0.5089 0.2493 0.021 Uiso 1 1 calc R
P1 P 0.68047(4) 0.44100(9) 0.42368(4) 0.01834(19) Uani 1 1 d .
F1 F 0.67569(9) 0.2914(2) 0.40049(8) 0.0338(5) Uani 1 1 d .
F2 F 0.70572(9) 0.3900(2) 0.48736(8) 0.0297(5) Uani 1 1 d .
F3 F 0.74916(8) 0.4477(2) 0.39896(8) 0.0249(5) Uani 1 1 d .
F4 F 0.68661(9) 0.5905(2) 0.44645(8) 0.0318(5) Uani 1 1 d .
F5 F 0.65650(8) 0.4918(2) 0.35995(8) 0.0281(5) Uani 1 1 d .
F6 F 0.61258(8) 0.4334(2) 0.44839(9) 0.0396(6) Uani 1 1 d .
P2 P 0.01116(4) 0.38740(10) 0.15630(4) 0.0240(2) Uani 1 1 d .
F7 F 0.03002(10) 0.2787(2) 0.20451(9) 0.0422(6) Uani 1 1 d .
F8 F 0.04663(12) 0.3070(2) 0.10613(10) 0.0574(7) Uani 1 1 d .
F9 F -0.04922(10) 0.3053(2) 0.14211(12) 0.0568(7) Uani 1 1 d .
F10 F -0.00794(10) 0.4966(2) 0.10784(10) 0.0429(6) Uani 1 1 d .
F11 F -0.02426(11) 0.4685(3) 0.20610(11) 0.0605(8) Uani 1 1 d .
F12 F 0.07147(9) 0.4699(2) 0.17010(10) 0.0432(6) Uani 1 1 d .

loop_
_atom_site_aniso_label
_atom_site_aniso_U_11
_atom_site_aniso_U_22
_atom_site_aniso_U_33
_atom_site_aniso_U_23
_atom_site_aniso_U_13
_atom_site_aniso_U_12
Fe1 0.0171(2) 0.0120(2) 0.0112(2) 0.00133(19) 0.00043(17) -0.00056(19)
N1 0.0180(14) 0.0228(16) 0.0138(14) -0.0012(12) 0.0002(11) -0.0004(12)
C1 0.0197(16) 0.0156(17) 0.0102(15) 0.0036(13) 0.0014(12) -0.0015(14)
C2 0.0265(18) 0.0165(18) 0.0077(15) 0.0017(13) 0.0030(13) -0.0010(14)
C3 0.0281(18) 0.0185(18) 0.0101(16) 0.0024(14) -0.0030(13) -0.0032(15)
C4 0.0181(16) 0.0152(17) 0.0172(16) 0.0076(14) -0.0016(13) 0.0012(14)
C5 0.0180(16) 0.0085(15) 0.0166(16) 0.0054(13) 0.0022(13) 0.0003(13)
C6 0.0216(16) 0.0069(15) 0.0132(16) 0.0018(13) 0.0016(13) -0.0008(13)
C7 0.0149(16) 0.0179(18) 0.0170(16) 0.0021(14) 0.0040(13) 0.0019(14)
C8 0.0205(16) 0.0145(16) 0.0147(16) -0.0010(14) 0.0004(13) -0.0005(14)
C9 0.0195(16) 0.0109(16) 0.0149(16) 0.0026(13) 0.0014(13) 0.0002(13)
C10 0.0159(16) 0.0141(16) 0.0161(16) 0.0020(14) 0.0044(13) 0.0029(14)
C11 0.0231(17) 0.0122(17) 0.0127(16) -0.0008(13) 0.0016(13) -0.0010(14)
C12 0.0174(16) 0.0146(17) 0.0166(16) 0.0023(14) 0.0047(13) 0.0025(14)
C13 0.0184(17) 0.0171(18) 0.0184(17) 0.0001(14) 0.0010(13) 0.0024(14)
C14 0.0204(17) 0.0191(18) 0.0121(16) 0.0027(14) 0.0029(13) -0.0005(14)
C15 0.0238(18) 0.0211(19) 0.0214(18) -0.0057(15) 0.0024(14) 0.0046(15)
C16 0.0259(19) 0.0223(19) 0.0205(18) -0.0066(15) -0.0014(15) 0.0044(16)
C17 0.0211(17) 0.0180(18) 0.0185(17) -0.0025(14) 0.0041(13) -0.0003(15)
C18 0.0194(17) 0.0183(18) 0.0149(16) -0.0046(14) 0.0013(13) -0.0029(14)
C19 0.0151(16) 0.032(2) 0.0153(17) -0.0067(15) 0.0026(13) -0.0013(15)
C20 0.0238(18) 0.027(2) 0.0224(18) -0.0071(16) 0.0038(14) 0.0002(16)
C21 0.0208(18) 0.039(2) 0.0241(19) -0.0141(17) 0.0025(15) -0.0080(17)
C22 0.0171(17) 0.046(3) 0.0208(19) -0.0130(18) -0.0001(14) 0.0025(17)
C23 0.0261(19) 0.037(2) 0.0224(19) -0.0033(17) -0.0022(15) 0.0038(18)
C24 0.0178(17) 0.030(2) 0.0187(17) -0.0061(16) -0.0008(14) -0.0038(16)
C25 0.0248(17) 0.0141(16) 0.0107(15) 0.0037(13) 0.0033(13) -0.0005(14)
C26 0.0145(16) 0.0233(18) 0.0115(16) 0.0072(14) -0.0005(12) -0.0011(14)
C27 0.0320(19) 0.0112(17) 0.0183(17) 0.0044(14) 0.0065(15) 0.0027(15)
C28 0.034(2) 0.0155(17) 0.0152(17) 0.0023(14) -0.0046(15) -0.0105(16)
C29 0.0172(16) 0.0240(19) 0.0186(17) 0.0080(15) 0.0010(13) -0.0032(15)
Fe2 0.0139(2) 0.0140(2) 0.0125(2) 0.00037(19) 0.00056(17) 0.00005(19)
N2 0.0150(13) 0.0146(14) 0.0147(13) 0.0009(11) -0.0016(10) -0.0019(12)
C30 0.0194(16) 0.0144(17) 0.0113(15) 0.0019(13) 0.0037(12) -0.0020(14)
C31 0.0200(17) 0.0149(17) 0.0146(16) -0.0002(13) 0.0037(13) 0.0004(14)
C32 0.0145(16) 0.026(2) 0.0135(16) 0.0015(14) 0.0045(13) 0.0028(14)
C33 0.0179(16) 0.0247(19) 0.0163(17) 0.0040(15) 0.0006(13) -0.0053(15)
C34 0.0176(16) 0.0153(17) 0.0175(17) 0.0023(14) 0.0023(13) -0.0011(14)
C35 0.0168(16) 0.0115(16) 0.0129(15) 0.0045(13) 0.0012(12) -0.0008(13)
C36 0.0193(16) 0.0130(16) 0.0127(16) 0.0008(13) -0.0007(13) -0.0041(14)
C37 0.0216(17) 0.0115(17) 0.0130(16) 0.0028(13) 0.0017(13) 0.0005(14)
C38 0.0163(16) 0.0121(16) 0.0123(15) 0.0022(13) 0.0010(12) -0.0015(13)
C39 0.0193(16) 0.0184(17) 0.0093(15) -0.0016(13) 0.0008(12) -0.0029(14)
C40 0.0196(16) 0.0129(17) 0.0141(16) -0.0007(13) 0.0022(13) 0.0024(14)
C41 0.0230(17) 0.0168(17) 0.0075(15) -0.0008(13) -0.0005(13) -0.0046(14)
C42 0.0217(17) 0.0161(17) 0.0116(15) 0.0002(13) -0.0001(13) -0.0037(14)
C43 0.0210(17) 0.0116(16) 0.0147(16) 0.0044(13) 0.0010(13) -0.0038(14)
C44 0.0223(17) 0.0182(18) 0.0129(16) -0.0021(14) -0.0015(13) -0.0024(15)
C45 0.0213(17) 0.0140(17) 0.0158(16) -0.0029(14) 0.0030(13) 0.0007(14)
C46 0.0206(17) 0.0149(17) 0.0115(16) 0.0000(13) 0.0013(13) -0.0002(14)
C47 0.0184(16) 0.0151(17) 0.0117(16) 0.0015(13) 0.0025(13) -0.0001(14)
C48 0.0135(15) 0.0161(17) 0.0165(16) -0.0052(14) 0.0011(12) -0.0007(14)
C49 0.0247(18) 0.0235(19) 0.0164(17) -0.0037(15) 0.0016(14) -0.0010(15)
C50 0.0232(19) 0.033(2) 0.0249(19) -0.0008(17) 0.0046(15) -0.0059(17)
C51 0.0142(16) 0.026(2) 0.031(2) -0.0017(16) -0.0004(14) -0.0002(15)
C52 0.0221(18) 0.028(2) 0.0230(18) 0.0033(16) -0.0044(14) -0.0022(16)
C53 0.0189(17) 0.0215(19) 0.0196(17) 0.0034(15) 0.0038(14) -0.0021(15)
C54 0.0218(17) 0.0150(17) 0.0150(16) 0.0074(14) 0.0031(13) 0.0040(14)
C55 0.0192(17) 0.026(2) 0.0135(16) 0.0007(14) -0.0016(13) -0.0034(15)
C56 0.0269(18) 0.0184(18) 0.0139(16) -0.0032(14) 0.0061(14) -0.0004(15)
C57 0.0152(16) 0.0217(19) 0.0167(17) 0.0031(14) 0.0049(13) 0.0022(14)
C58 0.0208(17) 0.0177(17) 0.0148(16) -0.0007(14) 0.0033(13) -0.0047(15)
P1 0.0197(4) 0.0236(5) 0.0118(4) 0.0015(4) 0.0007(3) -0.0018(4)
F1 0.0555(14) 0.0231(11) 0.0229(11) 0.0011(9) 0.0005(10) -0.0141(11)
F2 0.0347(11) 0.0396(13) 0.0147(10) 0.0066(9) -0.0017(8) -0.0058(10)
F3 0.0206(10) 0.0319(12) 0.0222(10) 0.0022(9) 0.0043(8) 0.0000(9)
F4 0.0458(13) 0.0255(12) 0.0241(11) -0.0070(9) 0.0044(9) 0.0035(10)
F5 0.0293(11) 0.0368(13) 0.0182(10) 0.0059(9) -0.0044(8) -0.0023(10)
F6 0.0205(11) 0.0681(17) 0.0303(12) 0.0074(11) 0.0050(9) -0.0037(11)
P2 0.0221(5) 0.0259(5) 0.0240(5) 0.0025(4) -0.0015(4) 0.0039(4)
F7 0.0427(13) 0.0455(15) 0.0384(13) 0.0157(11) -0.0081(10) 0.0088(12)
F8 0.096(2) 0.0332(14) 0.0438(15) -0.0067(12) 0.0310(14) 0.0032(14)
F9 0.0367(13) 0.0434(16) 0.090(2) 0.0240(14) -0.0263(13) -0.0111(12)
F10 0.0539(14) 0.0314(13) 0.0432(14) 0.0121(11) -0.0243(11) -0.0065(12)
F11 0.0685(17) 0.0577(18) 0.0556(16) -0.0024(14) 0.0261(13) 0.0263(15)
F12 0.0276(11) 0.0342(14) 0.0677(16) 0.0002(12) -0.0153(11) 0.0004(10)

loop_
_atom_type_symbol
_atom_type_description
_atom_type_scat_dispersion_real
_atom_type_scat_dispersion_imag
_atom_type_scat_source
C C 0.0033 0.0016 'International Tables Vol C Tables 4.2.6.8 and 6.1.1.4'
H H 0.0000 0.0000 'International Tables Vol C Tables 4.2.6.8 and 6.1.1.4'
N N 0.0061 0.0033 'International Tables Vol C Tables 4.2.6.8 and 6.1.1.4'
F F 0.0171 0.0103 'International Tables Vol C Tables 4.2.6.8 and 6.1.1.4'
P P 0.1023 0.0942 'International Tables Vol C Tables 4.2.6.8 and 6.1.1.4'
Fe Fe 0.3463 0.8444 'International Tables Vol C Tables 4.2.6.8 and 6.1.1.4'

loop_
_geom_angle_atom_site_label_1
_geom_angle_atom_site_label_2
_geom_angle_atom_site_label_3
_geom_angle
C5 Fe1 C4 41.15(12)
C5 Fe1 C29 120.54(13)
C4 Fe1 C29 105.45(13)
C5 Fe1 C28 157.15(13)
C4 Fe1 C28 121.50(13)
C29 Fe1 C28 40.79(13)
C5 Fe1 C27 159.87(13)
C4 Fe1 C27 158.42(13)
C29 Fe1 C27 68.53(13)
C28 Fe1 C27 40.58(13)
C5 Fe1 C26 122.69(13)
C4 Fe1 C26 158.38(13)
C29 Fe1 C26 68.44(12)
C28 Fe1 C26 68.25(13)
C27 Fe1 C26 40.58(13)
C5 Fe1 C25 105.44(13)
C4 Fe1 C25 120.99(13)
C29 Fe1 C25 40.82(12)
C28 Fe1 C25 68.76(13)
C27 Fe1 C25 68.84(13)
C26 Fe1 C25 40.95(12)
C5 Fe1 C1 41.38(12)
C4 Fe1 C1 69.21(12)
C29 Fe1 C1 157.77(13)
C28 Fe1 C1 160.27(13)
C27 Fe1 C1 124.14(13)
C26 Fe1 C1 108.18(12)
C25 Fe1 C1 122.15(12)
C5 Fe1 C3 69.27(13)
C4 Fe1 C3 41.00(12)
C29 Fe1 C3 121.93(13)
C28 Fe1 C3 107.28(13)
C27 Fe1 C3 123.30(13)
C26 Fe1 C3 159.80(13)
C25 Fe1 C3 157.73(13)
C1 Fe1 C3 68.99(12)
C5 Fe1 C2 69.25(12)
C4 Fe1 C2 68.77(12)
C29 Fe1 C2 158.95(13)
C28 Fe1 C2 123.71(13)
C27 Fe1 C2 109.00(13)
C26 Fe1 C2 124.22(12)
C25 Fe1 C2 159.55(12)
C1 Fe1 C2 41.02(12)
C3 Fe1 C2 40.63(12)
C16 N1 C17 120.2(3)
C16 N1 C19 120.4(3)
C17 N1 C19 119.3(3)
C2 C1 C5 107.3(3)
C2 C1 C6 126.3(3)
C5 C1 C6 126.4(3)
C2 C1 Fe1 69.59(17)
C5 C1 Fe1 68.37(16)
C6 C1 Fe1 125.6(2)
C3 C2 C1 108.5(3)
C3 C2 Fe1 69.58(17)
C1 C2 Fe1 69.39(16)
C3 C2 H2 125.8
C1 C2 H2 125.8
Fe1 C2 H2 125.8
C2 C3 C4 107.8(3)
C2 C3 Fe1 69.79(17)
C4 C3 Fe1 68.77(17)
C2 C3 H3 126.1
C4 C3 H3 126.1
Fe1 C3 H3 126.1
C5 C4 C3 108.5(3)
C5 C4 Fe1 69.21(17)
C3 C4 Fe1 70.23(18)
C5 C4 H4 125.8
C3 C4 H4 125.8
Fe1 C4 H4 125.8
C4 C5 C1 107.9(3)
C4 C5 Fe1 69.64(17)
C1 C5 Fe1 70.24(17)
C4 C5 H5 126.0
C1 C5 H5 126.0
Fe1 C5 H5 126.0
C11 C6 C7 117.9(3)
C11 C6 C1 121.3(3)
C7 C6 C1 120.8(3)
C8 C7 C6 121.2(3)
C8 C7 H7 119.4
C6 C7 H7 119.4
C7 C8 C9 120.9(3)
C7 C8 H8 119.5
C9 C8 H8 119.5
C10 C9 C8 117.7(3)
C10 C9 C12 120.4(3)
C8 C9 C12 121.9(3)
C11 C10 C9 121.1(3)
C11 C10 H10 119.5
C9 C10 H10 119.5
C10 C11 C6 121.1(3)
C10 C11 H11 119.4
C6 C11 H11 119.4
C13 C12 C9 125.4(3)
C13 C12 H12 117.3
C9 C12 H12 117.3
C12 C13 C14 126.0(3)
C12 C13 H13 117.0
C14 C13 H13 117.0
C15 C14 C18 116.7(3)
C15 C14 C13 120.1(3)
C18 C14 C13 123.2(3)
C16 C15 C14 121.4(3)
C16 C15 H15 119.3
C14 C15 H15 119.3
N1 C16 C15 120.1(3)
N1 C16 H16 120.0
C15 C16 H16 120.0
N1 C17 C18 121.1(3)
N1 C17 H17 119.4
C18 C17 H17 119.4
C17 C18 C14 120.4(3)
C17 C18 H18 119.8
C14 C18 H18 119.8
C24 C19 C20 122.3(3)
C24 C19 N1 118.2(3)
C20 C19 N1 119.5(3)
C19 C20 C21 118.1(3)
C19 C20 H20 120.9
C21 C20 H20 120.9
C22 C21 C20 120.1(3)
C22 C21 H21 119.9
C20 C21 H21 119.9
C21 C22 C23 121.1(3)
C21 C22 H22 119.4
C23 C22 H22 119.4
C22 C23 C24 119.7(4)
C22 C23 H23 120.2
C24 C23 H23 120.2
C19 C24 C23 118.7(3)
C19 C24 H24 120.7
C23 C24 H24 120.7
C29 C25 C26 107.0(3)
C29 C25 Fe1 69.26(17)
C26 C25 Fe1 69.44(17)
C29 C25 H25 126.5
C26 C25 H25 126.5
Fe1 C25 H25 126.5
C27 C26 C25 108.5(3)
C27 C26 Fe1 69.69(17)
C25 C26 Fe1 69.61(17)
C27 C26 H26 125.7
C25 C26 H26 125.7
Fe1 C26 H26 125.7
C28 C27 C26 108.0(3)
C28 C27 Fe1 69.69(19)
C26 C27 Fe1 69.72(18)
C28 C27 H27 126.0
C26 C27 H27 126.0
Fe1 C27 H27 126.0
C27 C28 C29 108.1(3)
C27 C28 Fe1 69.73(18)
C29 C28 Fe1 69.40(18)
C27 C28 H28 126.0
C29 C28 H28 126.0
Fe1 C28 H28 126.0
C28 C29 C25 108.4(3)
C28 C29 Fe1 69.81(18)
C25 C29 Fe1 69.92(17)
C28 C29 H29 125.8
C25 C29 H29 125.8
Fe1 C29 H29 125.8
C32 Fe2 C54 105.26(13)
C32 Fe2 C58 126.19(13)
C54 Fe2 C58 40.81(12)
C32 Fe2 C31 40.70(12)
C54 Fe2 C31 115.96(13)
C58 Fe2 C31 106.99(13)
C32 Fe2 C55 116.36(12)
C54 Fe2 C55 40.91(12)
C58 Fe2 C55 68.55(13)
C31 Fe2 C55 149.82(13)
C32 Fe2 C33 40.81(13)
C54 Fe2 C33 126.29(13)
C58 Fe2 C33 164.31(13)
C31 Fe2 C33 68.55(13)
C55 Fe2 C33 107.27(13)
C32 Fe2 C34 68.55(13)
C54 Fe2 C34 165.42(12)
C58 Fe2 C34 153.37(12)
C31 Fe2 C34 68.59(13)
C55 Fe2 C34 128.70(13)
C33 Fe2 C34 40.63(12)
C32 Fe2 C57 165.26(13)
C54 Fe2 C57 68.42(12)
C58 Fe2 C57 40.54(12)
C31 Fe2 C57 128.75(12)
C55 Fe2 C57 68.23(12)
C33 Fe2 C57 153.54(13)
C34 Fe2 C57 120.68(13)
C32 Fe2 C30 68.78(12)
C54 Fe2 C30 150.70(13)
C58 Fe2 C30 118.36(12)
C31 Fe2 C30 40.83(12)
C55 Fe2 C30 167.81(13)
C33 Fe2 C30 68.81(12)
C34 Fe2 C30 41.02(12)
C57 Fe2 C30 109.79(12)
C32 Fe2 C56 151.30(13)
C54 Fe2 C56 68.53(13)
C58 Fe2 C56 68.29(13)
C31 Fe2 C56 167.64(12)
C55 Fe2 C56 40.58(12)
C33 Fe2 C56 119.08(13)
C34 Fe2 C56 110.14(13)
C57 Fe2 C56 40.45(12)
C30 Fe2 C56 130.24(13)
C46 N2 C45 119.6(3)
C46 N2 C48 120.7(2)
C45 N2 C48 119.6(2)
C31 C30 C34 107.0(3)
C31 C30 C35 126.7(3)
C34 C30 C35 126.3(3)
C31 C30 Fe2 69.10(17)
C34 C30 Fe2 69.17(17)
C35 C30 Fe2 125.7(2)
C32 C31 C30 108.5(3)
C32 C31 Fe2 69.34(17)
C30 C31 Fe2 70.08(17)
C32 C31 H31 125.8
C30 C31 H31 125.8
Fe2 C31 H31 125.8
C31 C32 C33 108.3(3)
C31 C32 Fe2 69.96(17)
C33 C32 Fe2 70.08(17)
C31 C32 H32 125.8
C33 C32 H32 125.8
Fe2 C32 H32 125.8
C34 C33 C32 107.8(3)
C34 C33 Fe2 69.68(17)
C32 C33 Fe2 69.12(17)
C34 C33 H33 126.1
C32 C33 H33 126.1
Fe2 C33 H33 126.1
C33 C34 C30 108.4(3)
C33 C34 Fe2 69.69(18)
C30 C34 Fe2 69.81(17)
C33 C34 H34 125.8
C30 C34 H34 125.8
Fe2 C34 H34 125.8
C36 C35 C40 117.9(3)
C36 C35 C30 120.4(3)
C40 C35 C30 121.7(3)
C37 C36 C35 121.0(3)
C37 C36 H36 119.5
C35 C36 H36 119.5
C36 C37 C38 121.4(3)
C36 C37 H37 119.3
C38 C37 H37 119.3
C39 C38 C37 117.3(3)
C39 C38 C41 120.4(3)
C37 C38 C41 122.4(3)
C40 C39 C38 121.9(3)
C40 C39 H39 119.0
C38 C39 H39 119.0
C39 C40 C35 120.5(3)
C39 C40 H40 119.8
C35 C40 H40 119.8
C42 C41 C38 126.6(3)
C42 C41 H41 116.7
C38 C41 H41 116.7
C41 C42 C43 126.4(3)
C41 C42 H42 116.8
C43 C42 H42 116.8
C44 C43 C47 116.5(3)
C44 C43 C42 119.6(3)
C47 C43 C42 123.9(3)
C45 C44 C43 121.2(3)
C45 C44 H44 119.4
C43 C44 H44 119.4
N2 C45 C44 120.5(3)
N2 C45 H45 119.8
C44 C45 H45 119.8
N2 C46 C47 121.9(3)
N2 C46 H46 119.0
C47 C46 H46 119.0
C46 C47 C43 120.2(3)
C46 C47 H47 119.9
C43 C47 H47 119.9
C49 C48 C53 122.0(3)
C49 C48 N2 118.4(3)
C53 C48 N2 119.6(3)
C48 C49 C50 118.8(3)
C48 C49 H49 120.6
C50 C49 H49 120.6
C49 C50 C51 120.2(3)
C49 C50 H50 119.9
C51 C50 H50 119.9
C52 C51 C50 120.0(3)
C52 C51 H51 120.0
C50 C51 H51 120.0
C51 C52 C53 120.1(3)
C51 C52 H52 119.9
C53 C52 H52 119.9
C48 C53 C52 118.9(3)
C48 C53 H53 120.5
C52 C53 H53 120.5
C58 C54 C55 107.6(3)
C58 C54 Fe2 69.55(17)
C55 C54 Fe2 69.67(18)
C58 C54 H54 126.2
C55 C54 H54 126.2
Fe2 C54 H54 126.2
C56 C55 C54 108.1(3)
C56 C55 Fe2 70.20(17)
C54 C55 Fe2 69.42(17)
C56 C55 H55 125.9
C54 C55 H55 125.9
Fe2 C55 H55 125.9
C57 C56 C55 107.8(3)
C57 C56 Fe2 69.58(17)
C55 C56 Fe2 69.22(17)
C57 C56 H56 126.1
C55 C56 H56 126.1
Fe2 C56 H56 126.1
C56 C57 C58 108.3(3)
C56 C57 Fe2 69.97(17)
C58 C57 Fe2 69.27(17)
C56 C57 H57 125.9
C58 C57 H57 125.9
Fe2 C57 H57 125.9
C57 C58 C54 108.2(3)
C57 C58 Fe2 70.20(18)
C54 C58 Fe2 69.64(17)
C57 C58 H58 125.9
C54 C58 H58 125.9
Fe2 C58 H58 125.9
F6 P1 F5 91.00(11)
F6 P1 F4 90.82(12)
F5 P1 F4 90.25(11)
F6 P1 F1 90.30(12)
F5 P1 F1 89.81(11)
F4 P1 F1 178.88(12)
F6 P1 F3 179.57(14)
F5 P1 F3 89.33(10)
F4 P1 F3 89.47(11)
F1 P1 F3 89.41(11)
F6 P1 F2 89.96(10)
F5 P1 F2 179.04(11)
F4 P1 F2 89.73(11)
F1 P1 F2 90.20(11)
F3 P1 F2 89.72(10)
F11 P2 F8 179.61(15)
F11 P2 F7 90.71(13)
F8 P2 F7 89.66(13)
F11 P2 F12 90.09(14)
F8 P2 F12 89.79(13)
F7 P2 F12 91.03(12)
F11 P2 F9 90.01(15)
F8 P2 F9 90.10(15)
F7 P2 F9 89.30(12)
F12 P2 F9 179.65(15)
F11 P2 F10 89.25(13)
F8 P2 F10 90.38(13)
F7 P2 F10 179.88(15)
F12 P2 F10 89.08(12)
F9 P2 F10 90.59(12)

loop_
_geom_bond_atom_site_label_1
_geom_bond_atom_site_label_2
_geom_bond_distance
Fe1 C5 2.021(3)
Fe1 C4 2.027(3)
Fe1 C29 2.031(3)
Fe1 C28 2.036(3)
Fe1 C27 2.037(3)
Fe1 C26 2.037(3)
Fe1 C25 2.040(3)
Fe1 C1 2.046(3)
Fe1 C3 2.046(3)
Fe1 C2 2.049(3)
N1 C16 1.357(4)
N1 C17 1.359(4)
N1 C19 1.454(4)
C1 C2 1.435(4)
C1 C5 1.437(4)
C1 C6 1.478(4)
C2 C3 1.422(4)
C2 H2 0.9800
C3 C4 1.426(4)
C3 H3 0.9800
C4 C5 1.423(4)
C4 H4 0.9800
C5 H5 0.9800
C6 C11 1.397(4)
C6 C7 1.398(4)
C7 C8 1.375(4)
C7 H7 0.9300
C8 C9 1.411(4)
C8 H8 0.9300
C9 C10 1.396(4)
C9 C12 1.462(4)
C10 C11 1.383(4)
C10 H10 0.9300
C11 H11 0.9300
C12 C13 1.338(4)
C12 H12 0.9300
C13 C14 1.447(4)
C13 H13 0.9300
C14 C15 1.399(4)
C14 C18 1.409(4)
C15 C16 1.368(4)
C15 H15 0.9300
C16 H16 0.9300
C17 C18 1.361(4)
C17 H17 0.9300
C18 H18 0.9300
C19 C24 1.384(5)
C19 C20 1.389(5)
C20 C21 1.394(5)
C20 H20 0.9300
C21 C22 1.381(5)
C21 H21 0.9300
C22 C23 1.383(5)
C22 H22 0.9300
C23 C24 1.393(4)
C23 H23 0.9300
C24 H24 0.9300
C25 C29 1.420(4)
C25 C26 1.426(4)
C25 H25 0.9800
C26 C27 1.413(4)
C26 H26 0.9800
C27 C28 1.412(4)
C27 H27 0.9800
C28 C29 1.417(5)
C28 H28 0.9800
C29 H29 0.9800
Fe2 C32 2.032(3)
Fe2 C54 2.038(3)
Fe2 C58 2.037(3)
Fe2 C31 2.040(3)
Fe2 C55 2.041(3)
Fe2 C33 2.044(3)
Fe2 C34 2.044(3)
Fe2 C57 2.049(3)
Fe2 C30 2.053(3)
Fe2 C56 2.054(3)
N2 C46 1.354(4)
N2 C45 1.356(4)
N2 C48 1.452(4)
C30 C31 1.427(4)
C30 C34 1.435(4)
C30 C35 1.470(4)
C31 C32 1.416(4)
C31 H31 0.9800
C32 C33 1.421(5)
C32 H32 0.9800
C33 C34 1.419(4)
C33 H33 0.9800
C34 H34 0.9800
C35 C36 1.400(4)
C35 C40 1.406(4)
C36 C37 1.374(4)
C36 H36 0.9300
C37 C38 1.407(4)
C37 H37 0.9300
C38 C39 1.392(4)
C38 C41 1.457(4)
C39 C40 1.378(4)
C39 H39 0.9300
C40 H40 0.9300
C41 C42 1.336(4)
C41 H41 0.9300
C42 C43 1.448(4)
C42 H42 0.9300
C43 C44 1.406(4)
C43 C47 1.406(4)
C44 C45 1.362(4)
C44 H44 0.9300
C45 H45 0.9300
C46 C47 1.356(4)
C46 H46 0.9300
C47 H47 0.9300
C48 C49 1.379(4)
C48 C53 1.382(4)
C49 C50 1.386(4)
C49 H49 0.9300
C50 C51 1.391(4)
C50 H50 0.9300
C51 C52 1.387(4)
C51 H51 0.9300
C52 C53 1.384(4)
C52 H52 0.9300
C53 H53 0.9300
C54 C58 1.421(4)
C54 C55 1.426(4)
C54 H54 0.9800
C55 C56 1.420(4)
C55 H55 0.9800
C56 C57 1.419(4)
C56 H56 0.9800
C57 C58 1.415(4)
C57 H57 0.9800
C58 H58 0.9800
P1 F6 1.590(2)
P1 F5 1.5971(19)
P1 F4 1.601(2)
P1 F1 1.602(2)
P1 F3 1.6061(19)
P1 F2 1.6061(19)
P2 F11 1.585(2)
P2 F8 1.587(2)
P2 F7 1.591(2)
P2 F12 1.592(2)
P2 F9 1.593(2)
P2 F10 1.599(2)

loop_
_geom_torsion_atom_site_label_1
_geom_torsion_atom_site_label_2
_geom_torsion_atom_site_label_3
_geom_torsion_atom_site_label_4
_geom_torsion
C5 Fe1 C1 C2 -119.2(3)
C4 Fe1 C1 C2 -81.16(19)
C29 Fe1 C1 C2 -161.0(3)
C28 Fe1 C1 C2 45.5(4)
C27 Fe1 C1 C2 79.6(2)
C26 Fe1 C1 C2 121.62(19)
C25 Fe1 C1 C2 164.52(18)
C3 Fe1 C1 C2 -37.13(18)
C4 Fe1 C1 C5 38.06(18)
C29 Fe1 C1 C5 -41.8(4)
C28 Fe1 C1 C5 164.7(3)
C27 Fe1 C1 C5 -161.15(18)
C26 Fe1 C1 C5 -119.15(18)
C25 Fe1 C1 C5 -76.3(2)
C3 Fe1 C1 C5 82.09(19)
C2 Fe1 C1 C5 119.2(3)
C5 Fe1 C1 C6 120.1(3)
C4 Fe1 C1 C6 158.2(3)
C29 Fe1 C1 C6 78.3(4)
C28 Fe1 C1 C6 -75.2(5)
C27 Fe1 C1 C6 -41.1(3)
C26 Fe1 C1 C6 0.9(3)
C25 Fe1 C1 C6 43.8(3)
C3 Fe1 C1 C6 -157.8(3)
C2 Fe1 C1 C6 -120.7(3)
C5 C1 C2 C3 0.6(3)
C6 C1 C2 C3 178.6(3)
Fe1 C1 C2 C3 58.8(2)
C5 C1 C2 Fe1 -58.2(2)
C6 C1 C2 Fe1 119.9(3)
C5 Fe1 C2 C3 -82.0(2)
C4 Fe1 C2 C3 -37.75(19)
C29 Fe1 C2 C3 39.9(4)
C28 Fe1 C2 C3 76.8(2)
C27 Fe1 C2 C3 119.4(2)
C26 Fe1 C2 C3 161.88(19)
C25 Fe1 C2 C3 -160.4(3)
C1 Fe1 C2 C3 -120.1(3)
C5 Fe1 C2 C1 38.09(18)
C4 Fe1 C2 C1 82.3(2)
C29 Fe1 C2 C1 160.0(3)
C28 Fe1 C2 C1 -163.18(18)
C27 Fe1 C2 C1 -120.56(19)
C26 Fe1 C2 C1 -78.1(2)
C25 Fe1 C2 C1 -40.3(4)
C3 Fe1 C2 C1 120.1(3)
C1 C2 C3 C4 -0.2(3)
Fe1 C2 C3 C4 58.4(2)
C1 C2 C3 Fe1 -58.7(2)
C5 Fe1 C3 C2 81.9(2)
C4 Fe1 C3 C2 119.6(3)
C29 Fe1 C3 C2 -164.24(19)
C28 Fe1 C3 C2 -122.0(2)
C27 Fe1 C3 C2 -80.4(2)
C26 Fe1 C3 C2 -48.2(4)
C25 Fe1 C3 C2 162.0(3)
C1 Fe1 C3 C2 37.48(18)
C5 Fe1 C3 C4 -37.64(18)
C29 Fe1 C3 C4 76.2(2)
C28 Fe1 C3 C4 118.44(19)
C27 Fe1 C3 C4 160.08(18)
C26 Fe1 C3 C4 -167.7(3)
C25 Fe1 C3 C4 42.4(4)
C1 Fe1 C3 C4 -82.1(2)
C2 Fe1 C3 C4 -119.6(3)
C2 C3 C4 C5 -0.2(3)
Fe1 C3 C4 C5 58.8(2)
C2 C3 C4 Fe1 -59.0(2)
C29 Fe1 C4 C5 119.00(19)
C28 Fe1 C4 C5 160.25(18)
C27 Fe1 C4 C5 -170.5(3)
C26 Fe1 C4 C5 48.7(4)
C25 Fe1 C4 C5 77.6(2)
C1 Fe1 C4 C5 -38.27(17)
C3 Fe1 C4 C5 -119.8(3)
C2 Fe1 C4 C5 -82.35(19)
C5 Fe1 C4 C3 119.8(3)
C29 Fe1 C4 C3 -121.23(19)
C28 Fe1 C4 C3 -80.0(2)
C27 Fe1 C4 C3 -50.7(4)
C26 Fe1 C4 C3 168.5(3)
C25 Fe1 C4 C3 -162.65(18)
C1 Fe1 C4 C3 81.50(19)
C2 Fe1 C4 C3 37.42(18)
C3 C4 C5 C1 0.6(3)
Fe1 C4 C5 C1 60.1(2)
C3 C4 C5 Fe1 -59.5(2)
C2 C1 C5 C4 -0.7(3)
C6 C1 C5 C4 -178.8(3)
Fe1 C1 C5 C4 -59.7(2)
C2 C1 C5 Fe1 58.9(2)
C6 C1 C5 Fe1 -119.1(3)
C29 Fe1 C5 C4 -78.2(2)
C28 Fe1 C5 C4 -47.9(4)
C27 Fe1 C5 C4 169.8(3)
C26 Fe1 C5 C4 -160.79(17)
C25 Fe1 C5 C4 -119.71(18)
C1 Fe1 C5 C4 118.9(3)
C3 Fe1 C5 C4 37.51(18)
C2 Fe1 C5 C4 81.09(19)
C4 Fe1 C5 C1 -118.9(3)
C29 Fe1 C5 C1 162.97(17)
C28 Fe1 C5 C1 -166.8(3)
C27 Fe1 C5 C1 51.0(4)
C26 Fe1 C5 C1 80.4(2)
C25 Fe1 C5 C1 121.44(18)
C3 Fe1 C5 C1 -81.35(19)
C2 Fe1 C5 C1 -37.77(17)
C2 C1 C6 C11 22.2(5)
C5 C1 C6 C11 -160.1(3)
Fe1 C1 C6 C11 111.9(3)
C2 C1 C6 C7 -157.1(3)
C5 C1 C6 C7 20.6(5)
Fe1 C1 C6 C7 -67.4(4)
C11 C6 C7 C8 1.2(5)
C1 C6 C7 C8 -179.4(3)
C6 C7 C8 C9 -0.5(5)
C7 C8 C9 C10 -0.2(5)
C7 C8 C9 C12 -177.9(3)
C8 C9 C10 C11 0.3(5)
C12 C9 C10 C11 178.0(3)
C9 C10 C11 C6 0.4(5)
C7 C6 C11 C10 -1.2(5)
C1 C6 C11 C10 179.5(3)
C10 C9 C12 C13 165.7(3)
C8 C9 C12 C13 -16.7(5)
C9 C12 C13 C14 174.1(3)
C12 C13 C14 C15 167.0(3)
C12 C13 C14 C18 -15.4(5)
C18 C14 C15 C16 -2.7(5)
C13 C14 C15 C16 175.0(3)
C17 N1 C16 C15 2.3(5)
C19 N1 C16 C15 -177.5(3)
C14 C15 C16 N1 0.4(5)
C16 N1 C17 C18 -2.6(5)
C19 N1 C17 C18 177.2(3)
N1 C17 C18 C14 0.1(5)
C15 C14 C18 C17 2.4(4)
C13 C14 C18 C17 -175.2(3)
C16 N1 C19 C24 136.0(3)
C17 N1 C19 C24 -43.8(4)
C16 N1 C19 C20 -44.6(4)
C17 N1 C19 C20 135.6(3)
C24 C19 C20 C21 1.2(5)
N1 C19 C20 C21 -178.2(3)
C19 C20 C21 C22 0.2(5)
C20 C21 C22 C23 -1.4(5)
C21 C22 C23 C24 1.2(5)
C20 C19 C24 C23 -1.4(5)
N1 C19 C24 C23 178.0(3)
C22 C23 C24 C19 0.2(5)
C5 Fe1 C25 C29 119.1(2)
C4 Fe1 C25 C29 77.3(2)
C28 Fe1 C25 C29 -37.57(19)
C27 Fe1 C25 C29 -81.2(2)
C26 Fe1 C25 C29 -118.4(3)
C1 Fe1 C25 C29 160.89(19)
C3 Fe1 C25 C29 46.2(4)
C2 Fe1 C25 C29 -169.0(3)
C5 Fe1 C25 C26 -122.45(19)
C4 Fe1 C25 C26 -164.26(18)
C29 Fe1 C25 C26 118.4(3)
C28 Fe1 C25 C26 80.9(2)
C27 Fe1 C25 C26 37.20(18)
C1 Fe1 C25 C26 -80.7(2)
C3 Fe1 C25 C26 164.7(3)
C2 Fe1 C25 C26 -50.6(4)
C29 C25 C26 C27 0.3(3)
Fe1 C25 C26 C27 -59.0(2)
C29 C25 C26 Fe1 59.3(2)
C5 Fe1 C26 C27 -164.95(18)
C4 Fe1 C26 C27 159.1(3)
C29 Fe1 C26 C27 81.7(2)
C28 Fe1 C26 C27 37.70(18)
C25 Fe1 C26 C27 119.9(3)
C1 Fe1 C26 C27 -121.64(19)
C3 Fe1 C26 C27 -43.2(4)
C2 Fe1 C26 C27 -79.1(2)
C5 Fe1 C26 C25 75.1(2)
C4 Fe1 C26 C25 39.1(4)
C29 Fe1 C26 C25 -38.17(19)
C28 Fe1 C26 C25 -82.2(2)
C27 Fe1 C26 C25 -119.9(3)
C1 Fe1 C26 C25 118.44(19)
C3 Fe1 C26 C25 -163.1(3)
C2 Fe1 C26 C25 160.95(18)
C25 C26 C27 C28 -0.5(3)
Fe1 C26 C27 C28 -59.4(2)
C25 C26 C27 Fe1 59.0(2)
C5 Fe1 C27 C28 158.6(3)
C4 Fe1 C27 C28 -39.8(4)
C29 Fe1 C27 C28 37.68(18)
C26 Fe1 C27 C28 119.2(3)
C25 Fe1 C27 C28 81.65(19)
C1 Fe1 C27 C28 -163.07(18)
C3 Fe1 C27 C28 -77.3(2)
C2 Fe1 C27 C28 -120.02(19)
C5 Fe1 C27 C26 39.4(4)
C4 Fe1 C27 C26 -159.0(3)
C29 Fe1 C27 C26 -81.49(19)
C28 Fe1 C27 C26 -119.2(3)
C25 Fe1 C27 C26 -37.52(17)
C1 Fe1 C27 C26 77.8(2)
C3 Fe1 C27 C26 163.57(17)
C2 Fe1 C27 C26 120.81(18)
C26 C27 C28 C29 0.4(4)
Fe1 C27 C28 C29 -59.0(2)
C26 C27 C28 Fe1 59.4(2)
C5 Fe1 C28 C27 -161.1(3)
C4 Fe1 C28 C27 163.95(18)
C29 Fe1 C28 C27 -119.5(3)
C26 Fe1 C28 C27 -37.70(18)
C25 Fe1 C28 C27 -81.86(19)
C1 Fe1 C28 C27 45.6(4)
C3 Fe1 C28 C27 121.38(19)
C2 Fe1 C28 C27 79.8(2)
C5 Fe1 C28 C29 -41.7(4)
C4 Fe1 C28 C29 -76.6(2)
C27 Fe1 C28 C29 119.5(3)
C26 Fe1 C28 C29 81.8(2)
C25 Fe1 C28 C29 37.60(18)
C1 Fe1 C28 C29 165.0(3)
C3 Fe1 C28 C29 -119.16(19)
C2 Fe1 C28 C29 -160.75(18)
C27 C28 C29 C25 -0.2(4)
Fe1 C28 C29 C25 -59.5(2)
C27 C28 C29 Fe1 59.2(2)
C26 C25 C29 C28 0.0(3)
Fe1 C25 C29 C28 59.4(2)
C26 C25 C29 Fe1 -59.4(2)
C5 Fe1 C29 C28 162.56(18)
C4 Fe1 C29 C28 120.63(19)
C27 Fe1 C29 C28 -37.49(19)
C26 Fe1 C29 C28 -81.3(2)
C25 Fe1 C29 C28 -119.6(3)
C1 Fe1 C29 C28 -166.7(3)
C3 Fe1 C29 C28 79.3(2)
C2 Fe1 C29 C28 49.8(4)
C5 Fe1 C29 C25 -77.9(2)
C4 Fe1 C29 C25 -119.81(19)
C28 Fe1 C29 C25 119.6(3)
C27 Fe1 C29 C25 82.1(2)
C26 Fe1 C29 C25 38.29(19)
C1 Fe1 C29 C25 -47.1(4)
C3 Fe1 C29 C25 -161.19(18)
C2 Fe1 C29 C25 169.3(3)
C32 Fe2 C30 C31 -37.38(18)
C54 Fe2 C30 C31 46.0(3)
C58 Fe2 C30 C31 83.3(2)
C55 Fe2 C30 C31 -154.7(5)
C33 Fe2 C30 C31 -81.30(19)
C34 Fe2 C30 C31 -118.7(2)
C57 Fe2 C30 C31 126.94(19)
C56 Fe2 C30 C31 167.91(18)
C32 Fe2 C30 C34 81.30(19)
C54 Fe2 C30 C34 164.7(2)
C58 Fe2 C30 C34 -158.02(17)
C31 Fe2 C30 C34 118.7(2)
C55 Fe2 C30 C34 -36.0(6)
C33 Fe2 C30 C34 37.38(18)
C57 Fe2 C30 C34 -114.37(18)
C56 Fe2 C30 C34 -73.4(2)
C32 Fe2 C30 C35 -158.3(3)
C54 Fe2 C30 C35 -74.9(4)
C58 Fe2 C30 C35 -37.6(3)
C31 Fe2 C30 C35 -120.9(3)
C55 Fe2 C30 C35 84.4(6)
C33 Fe2 C30 C35 157.8(3)
C34 Fe2 C30 C35 120.4(3)
C57 Fe2 C30 C35 6.0(3)
C56 Fe2 C30 C35 47.0(3)
C34 C30 C31 C32 -0.1(3)
C35 C30 C31 C32 178.5(3)
Fe2 C30 C31 C32 58.9(2)
C34 C30 C31 Fe2 -59.0(2)
C35 C30 C31 Fe2 119.6(3)
C54 Fe2 C31 C32 83.3(2)
C58 Fe2 C31 C32 126.3(2)
C55 Fe2 C31 C32 49.9(3)
C33 Fe2 C31 C32 -37.78(19)
C34 Fe2 C31 C32 -81.6(2)
C57 Fe2 C31 C32 165.58(19)
C30 Fe2 C31 C32 -119.8(3)
C56 Fe2 C31 C32 -168.1(6)
C32 Fe2 C31 C30 119.8(3)
C54 Fe2 C31 C30 -156.94(18)
C58 Fe2 C31 C30 -113.95(19)
C55 Fe2 C31 C30 169.6(2)
C33 Fe2 C31 C30 81.99(19)
C34 Fe2 C31 C30 38.20(17)
C57 Fe2 C31 C30 -74.6(2)
C56 Fe2 C31 C30 -48.3(7)
C30 C31 C32 C33 0.5(3)
Fe2 C31 C32 C33 59.8(2)
C30 C31 C32 Fe2 -59.3(2)
C54 Fe2 C32 C31 -112.2(2)
C58 Fe2 C32 C31 -72.8(2)
C55 Fe2 C32 C31 -154.60(19)
C33 Fe2 C32 C31 119.2(3)
C34 Fe2 C32 C31 81.7(2)
C57 Fe2 C32 C31 -49.7(6)
C30 Fe2 C32 C31 37.50(19)
C56 Fe2 C32 C31 174.7(2)
C54 Fe2 C32 C33 128.52(19)
C58 Fe2 C32 C33 167.94(18)
C31 Fe2 C32 C33 -119.2(3)
C55 Fe2 C32 C33 86.2(2)
C34 Fe2 C32 C33 -37.55(18)
C57 Fe2 C32 C33 -169.0(4)
C30 Fe2 C32 C33 -81.7(2)
C56 Fe2 C32 C33 55.5(3)
C31 C32 C33 C34 -0.6(3)
Fe2 C32 C33 C34 59.1(2)
C31 C32 C33 Fe2 -59.7(2)
C32 Fe2 C33 C34 -119.4(3)
C54 Fe2 C33 C34 171.14(18)
C58 Fe2 C33 C34 -158.0(4)
C31 Fe2 C33 C34 -81.71(19)
C55 Fe2 C33 C34 130.03(19)
C57 Fe2 C33 C34 54.3(4)
C30 Fe2 C33 C34 -37.73(18)
C56 Fe2 C33 C34 87.5(2)
C54 Fe2 C33 C32 -69.5(2)
C58 Fe2 C33 C32 -38.6(5)
C31 Fe2 C33 C32 37.69(18)
C55 Fe2 C33 C32 -110.57(19)
C34 Fe2 C33 C32 119.4(3)
C57 Fe2 C33 C32 173.7(3)
C30 Fe2 C33 C32 81.66(19)
C56 Fe2 C33 C32 -153.08(18)
C32 C33 C34 C30 0.5(3)
Fe2 C33 C34 C30 59.3(2)
C32 C33 C34 Fe2 -58.8(2)
C31 C30 C34 C33 -0.2(3)
C35 C30 C34 C33 -178.9(3)
Fe2 C30 C34 C33 -59.2(2)
C31 C30 C34 Fe2 59.0(2)
C35 C30 C34 Fe2 -119.7(3)
C32 Fe2 C34 C33 37.71(18)
C54 Fe2 C34 C33 -29.5(6)
C58 Fe2 C34 C33 166.9(3)
C31 Fe2 C34 C33 81.59(19)
C55 Fe2 C34 C33 -69.5(2)
C57 Fe2 C34 C33 -155.11(18)
C30 Fe2 C34 C33 119.6(3)
C56 Fe2 C34 C33 -111.6(2)
C32 Fe2 C34 C30 -81.90(19)
C54 Fe2 C34 C30 -149.2(5)
C58 Fe2 C34 C30 47.3(3)
C31 Fe2 C34 C30 -38.03(17)
C55 Fe2 C34 C30 170.85(17)
C33 Fe2 C34 C30 -119.6(3)
C57 Fe2 C34 C30 85.3(2)
C56 Fe2 C34 C30 128.82(18)
C31 C30 C35 C36 -155.5(3)
C34 C30 C35 C36 22.9(5)
Fe2 C30 C35 C36 -66.2(4)
C31 C30 C35 C40 25.7(5)
C34 C30 C35 C40 -155.9(3)
Fe2 C30 C35 C40 115.0(3)
C40 C35 C36 C37 -1.5(4)
C30 C35 C36 C37 179.6(3)
C35 C36 C37 C38 -0.9(5)
C36 C37 C38 C39 3.0(4)
C36 C37 C38 C41 -175.1(3)
C37 C38 C39 C40 -2.8(4)
C41 C38 C39 C40 175.4(3)
C38 C39 C40 C35 0.4(5)
C36 C35 C40 C39 1.7(4)
C30 C35 C40 C39 -179.4(3)
C39 C38 C41 C42 -173.8(3)
C37 C38 C41 C42 4.3(5)
C38 C41 C42 C43 176.3(3)
C41 C42 C43 C44 -170.4(3)
C41 C42 C43 C47 7.6(5)
C47 C43 C44 C45 -3.2(5)
C42 C43 C44 C45 174.9(3)
C46 N2 C45 C44 3.1(4)
C48 N2 C45 C44 -172.6(3)
C43 C44 C45 N2 0.1(5)
C45 N2 C46 C47 -3.1(5)
C48 N2 C46 C47 172.6(3)
N2 C46 C47 C43 -0.2(5)
C44 C43 C47 C46 3.3(4)
C42 C43 C47 C46 -174.8(3)
C46 N2 C48 C49 -129.8(3)
C45 N2 C48 C49 45.8(4)
C46 N2 C48 C53 49.6(4)
C45 N2 C48 C53 -134.7(3)
C53 C48 C49 C50 1.2(5)
N2 C48 C49 C50 -179.3(3)
C48 C49 C50 C51 -1.0(5)
C49 C50 C51 C52 0.1(5)
C50 C51 C52 C53 0.5(5)
C49 C48 C53 C52 -0.6(5)
N2 C48 C53 C52 179.9(3)
C51 C52 C53 C48 -0.3(5)
C32 Fe2 C54 C58 128.35(19)
C31 Fe2 C54 C58 86.2(2)
C55 Fe2 C54 C58 -118.8(3)
C33 Fe2 C54 C58 167.73(18)
C34 Fe2 C54 C58 -168.8(4)
C57 Fe2 C54 C58 -37.59(18)
C30 Fe2 C54 C58 54.6(3)
C56 Fe2 C54 C58 -81.22(19)
C32 Fe2 C54 C55 -112.82(19)
C58 Fe2 C54 C55 118.8(3)
C31 Fe2 C54 C55 -154.99(18)
C33 Fe2 C54 C55 -73.5(2)
C34 Fe2 C54 C55 -50.0(6)
C57 Fe2 C54 C55 81.2(2)
C30 Fe2 C54 C55 173.5(2)
C56 Fe2 C54 C55 37.60(18)
C58 C54 C55 C56 -0.3(3)
Fe2 C54 C55 C56 -59.8(2)
C58 C54 C55 Fe2 59.4(2)
C32 Fe2 C55 C56 -157.86(19)
C54 Fe2 C55 C56 119.2(3)
C58 Fe2 C55 C56 81.2(2)
C31 Fe2 C55 C56 168.3(2)
C33 Fe2 C55 C56 -114.8(2)
C34 Fe2 C55 C56 -75.1(2)
C57 Fe2 C55 C56 37.50(19)
C30 Fe2 C55 C56 -45.5(6)
C32 Fe2 C55 C54 82.9(2)
C58 Fe2 C55 C54 -37.96(18)
C31 Fe2 C55 C54 49.1(3)
C33 Fe2 C55 C54 125.99(19)
C34 Fe2 C55 C54 165.69(18)
C57 Fe2 C55 C54 -81.72(19)
C30 Fe2 C55 C54 -164.7(5)
C56 Fe2 C55 C54 -119.2(3)
C54 C55 C56 C57 0.2(3)
Fe2 C55 C56 C57 -59.1(2)
C54 C55 C56 Fe2 59.3(2)
C32 Fe2 C56 C57 164.1(3)
C54 Fe2 C56 C57 81.5(2)
C58 Fe2 C56 C57 37.45(19)
C31 Fe2 C56 C57 -32.2(7)
C55 Fe2 C56 C57 119.4(3)
C33 Fe2 C56 C57 -157.91(19)
C34 Fe2 C56 C57 -114.05(19)
C30 Fe2 C56 C57 -72.0(2)
C32 Fe2 C56 C55 44.7(4)
C54 Fe2 C56 C55 -37.90(18)
C58 Fe2 C56 C55 -81.9(2)
C31 Fe2 C56 C55 -151.6(6)
C33 Fe2 C56 C55 82.7(2)
C34 Fe2 C56 C55 126.56(19)
C57 Fe2 C56 C55 -119.4(3)
C30 Fe2 C56 C55 168.62(18)
C55 C56 C57 C58 0.0(3)
Fe2 C56 C57 C58 -58.9(2)
C55 C56 C57 Fe2 58.8(2)
C32 Fe2 C57 C56 -148.8(5)
C54 Fe2 C57 C56 -81.8(2)
C58 Fe2 C57 C56 -119.6(3)
C31 Fe2 C57 C56 171.58(19)
C55 Fe2 C57 C56 -37.61(19)
C33 Fe2 C57 C56 47.5(4)
C34 Fe2 C57 C56 85.5(2)
C30 Fe2 C57 C56 129.51(19)
C32 Fe2 C57 C58 -29.2(6)
C54 Fe2 C57 C58 37.84(19)
C31 Fe2 C57 C58 -68.8(2)
C55 Fe2 C57 C58 82.0(2)
C33 Fe2 C57 C58 167.2(3)
C34 Fe2 C57 C58 -154.89(18)
C30 Fe2 C57 C58 -110.85(19)
C56 Fe2 C57 C58 119.6(3)
C56 C57 C58 C54 -0.2(3)
Fe2 C57 C58 C54 -59.5(2)
C56 C57 C58 Fe2 59.3(2)
C55 C54 C58 C57 0.3(3)
Fe2 C54 C58 C57 59.8(2)
C55 C54 C58 Fe2 -59.5(2)
C32 Fe2 C58 C57 171.16(18)
C54 Fe2 C58 C57 -119.2(3)
C31 Fe2 C58 C57 130.51(19)
C55 Fe2 C58 C57 -81.2(2)
C33 Fe2 C58 C57 -158.5(4)
C34 Fe2 C58 C57 54.5(4)
C30 Fe2 C58 C57 87.7(2)
C56 Fe2 C58 C57 -37.37(18)
C32 Fe2 C58 C54 -69.6(2)
C31 Fe2 C58 C54 -110.27(19)
C55 Fe2 C58 C54 38.06(18)
C33 Fe2 C58 C54 -39.3(5)
C34 Fe2 C58 C54 173.7(3)
C57 Fe2 C58 C54 119.2(3)
C30 Fe2 C58 C54 -153.03(18)
C56 Fe2 C58 C54 81.8(2)
